data_7043981
loop_
_publ_author_name
'Brechin, Euan K.'
'Pedersen, Anders Hjordt H.'
'Julve, Miguel'
'Mart\'inez-Lillo, Jos\'e'
'Cano, Joan'

_publ_section_title
;
 Magneto-structural correlations in dirhenium(IV) complexes possessing
 magnetic pathways with even or odd numbers of atoms.
;
_journal_name_full 'Dalton Trans.'
_journal_paper_doi 10.1039/C7DT02612A
_journal_year 2017
_chemical_formula_moiety 'C4 H4 Br10 N2 Re2, 2(C16 H36 N)'
_chemical_formula_sum 'C36 H76 Br10 N4 Re2'
_chemical_formula_weight 1736.50
_space_group_crystal_system monoclinic
_space_group_IT_number 4
_space_group_name_Hall 'P 2yb'
_space_group_name_H-M_alt 'P 1 21 1'
_symmetry_space_group_name_Hall 'P 2yb'
_symmetry_space_group_name_H-M 'P 1 21 1'
_atom_sites_solution_hydrogens geom
_atom_sites_solution_primary direct
_audit_creation_date 2017-02-14
_audit_creation_method
;
Olex2 1.2
(compiled 2017.01.04 svn.r3372 for OlexSys, GUI svn.r5292)
;
_audit_update_record
;
2017-06-21 deposited with the CCDC.
2017-08-14 downloaded from the CCDC.
;
_cell_angle_alpha 90
_cell_angle_beta 90.122(2)
_cell_angle_gamma 90
_cell_formula_units_Z 4
_cell_length_a 16.5547(3)
_cell_length_b 15.1382(2)
_cell_length_c 21.5926(3)
_cell_measurement_reflns_used 22975
_cell_measurement_temperature 293(2)
_cell_measurement_theta_max 28.1180
_cell_measurement_theta_min 3.6330
_cell_volume 5411.27(14)
_computing_cell_refinement 'CrysAlisPro 1.171.38.43 (Rigaku OD, 2015)'
_computing_data_collection 'CrysAlisPro 1.171.38.43 (Rigaku OD, 2015)'
_computing_data_reduction 'CrysAlisPro 1.171.38.43 (Rigaku OD, 2015)'
_computing_molecular_graphics 'Olex2 (Dolomanov et al., 2009)'
_computing_publication_material 'Olex2 (Dolomanov et al., 2009)'
_computing_structure_refinement 'ShelXL (Sheldrick, 2015)'
_computing_structure_solution 'SIR2004 (Burla et al., 2007)'
_diffrn_ambient_temperature 293(2)
_diffrn_detector 'CCD plate'
_diffrn_detector_area_resol_mean 8.0521
_diffrn_detector_type Eos
_diffrn_measured_fraction_theta_full 0.998
_diffrn_measured_fraction_theta_max 0.921
_diffrn_measurement_details
;
List of Runs (angles in degrees, time in seconds):

  # Type    Start    End  Width  t~exp~   \w     \q     \k     \f   Frames
#--------------------------------------------------------------------------
  1  \w    -25.00  25.00   0.50   13.00    --  -17.08 -99.00   0.00  100
  2  \w    -37.00  52.00   0.50   13.00    --  -17.08  57.00   0.00  178
  3  \w    -86.00   4.00   0.50   13.00    --  -17.08 -57.00-120.00  180
  4  \w    -93.00 -34.00   0.50   13.00    --  -17.08-179.00 -60.00  118
  5  \w    -25.00  62.00   0.50   13.00    --   19.73 -99.00 150.00  174
  6  \w    -10.00  90.00   0.50   13.00    --   19.73  77.00-150.00  200
  7  \w     -6.00  92.00   0.50   13.00    --   19.73  37.00   0.00  196
  8  \w    -25.00  25.00   0.50   13.00    --  -17.08 -99.00  60.00  100
  9  \w    -90.00  26.00   0.50   13.00    --  -17.08   0.00 -30.00  232
 10  \w    -53.00  46.00   0.50   13.00    --   19.73 -37.00-150.00  198
;
_diffrn_measurement_device 'four-circle diffractometer'
_diffrn_orient_matrix_type 'CrysAlisPro convention (1999,Acta A55,543-557)'
_diffrn_orient_matrix_UB_11 0.0347173000
_diffrn_orient_matrix_UB_12 -0.0043410000
_diffrn_orient_matrix_UB_13 -0.0189486000
_diffrn_orient_matrix_UB_21 -0.0249754000
_diffrn_orient_matrix_UB_22 -0.0103102000
_diffrn_orient_matrix_UB_23 -0.0257271000
_diffrn_orient_matrix_UB_31 -0.0023560000
_diffrn_orient_matrix_UB_32 0.0455133000
_diffrn_orient_matrix_UB_33 -0.0076305000
_diffrn_radiation_monochromator graphite
_diffrn_radiation_probe x-ray
_diffrn_radiation_type MoK\a
_diffrn_radiation_wavelength 0.71073
_diffrn_reflns_av_R_equivalents 0.0671
_diffrn_reflns_av_unetI/netI 0.0941
_diffrn_reflns_Laue_measured_fraction_full 0.998
_diffrn_reflns_Laue_measured_fraction_max 0.921
_diffrn_reflns_limit_h_max 22
_diffrn_reflns_limit_h_min -22
_diffrn_reflns_limit_k_max 19
_diffrn_reflns_limit_k_min -20
_diffrn_reflns_limit_l_max 29
_diffrn_reflns_limit_l_min -28
_diffrn_reflns_number 94121
_diffrn_reflns_point_group_measured_fraction_full 0.994
_diffrn_reflns_point_group_measured_fraction_max 0.878
_diffrn_reflns_theta_full 25.242
_diffrn_reflns_theta_max 29.161
_diffrn_reflns_theta_min 2.958
_diffrn_source 'fine-focus sealed X-ray tube'
_diffrn_source_type 'Enhance (Mo) X-ray Source'
_diffrn_standards_number 0
_exptl_absorpt_coefficient_mu 11.882
_exptl_absorpt_correction_T_max 0.9383
_exptl_absorpt_correction_T_min 0.3180
_exptl_absorpt_correction_type multi-scan
_exptl_absorpt_process_details
;
SADABS-2014/5 (Bruker,2014/5) was used for absorption correction.
wR2(int) was 0.1057 before and 0.0560 after correction.
The Ratio of minimum to maximum transmission is 0.3389.
The \l/2 correction factor is Not present.
;
_exptl_crystal_colour yellow
_exptl_crystal_colour_primary yellow
_exptl_crystal_density_diffrn 2.132
_exptl_crystal_description plate
_exptl_crystal_F_000 3280
_exptl_crystal_size_max 0.695
_exptl_crystal_size_mid 0.112
_exptl_crystal_size_min 0.044
_refine_diff_density_max 1.411
_refine_diff_density_min -1.219
_refine_diff_density_rms 0.186
_refine_ls_abs_structure_details
;
 Flack x determined using 6895 quotients [(I+)-(I-)]/[(I+)+(I-)]
 (Parsons, Flack and Wagner, Acta Cryst. B69 (2013) 249-259).
;
_refine_ls_abs_structure_Flack -0.031(6)
_refine_ls_extinction_method none
_refine_ls_goodness_of_fit_ref 0.960
_refine_ls_hydrogen_treatment constr
_refine_ls_matrix_type full
_refine_ls_number_parameters 973
_refine_ls_number_reflns 25646
_refine_ls_number_restraints 421
_refine_ls_restrained_S_all 0.955
_refine_ls_R_factor_all 0.0798
_refine_ls_R_factor_gt 0.0448
_refine_ls_shift/su_max 0.001
_refine_ls_shift/su_mean 0.000
_refine_ls_structure_factor_coef Fsqd
_refine_ls_weighting_details 'w=1/[\s^2^(Fo^2^)+(0.0280P)^2^] where P=(Fo^2^+2Fc^2^)/3'
_refine_ls_weighting_scheme calc
_refine_ls_wR_factor_gt 0.0698
_refine_ls_wR_factor_ref 0.0769
_reflns_Friedel_coverage 0.840
_reflns_Friedel_fraction_full 0.990
_reflns_Friedel_fraction_max 0.832
_reflns_number_gt 18840
_reflns_number_total 25646
_reflns_threshold_expression 'I > 2\s(I)'
_cod_data_source_file c7dt02612a2.cif
_cod_data_source_block eb4159
_cod_database_code 7043981
_shelx_shelxl_version_number 2014/7
_chemical_oxdiff_formula 'C4 H4 Br6 N2 Re'
_chemical_oxdiff_usercomment '@ 170 K AHP153'
_shelx_space_group_comment
;
The symmetry employed for this shelxl refinement is uniquely defined
by the following loop, which should always be used as a source of
symmetry information in preference to the above space-group names.
They are only intended as comments.
;
_olex2_refinement_description
;
1. Fixed Uiso
 At 1.2 times of:
  All C(H) groups, All C(H,H) groups, All C(H,H,H,H) groups
 At 1.5 times of:
  All C(H,H,H) groups
2. Rigid body (RIGU) restrains
 N7, C52, C55, C57, C48, C56, C43, C51, C44, C47, C49, C45, C53, C46, C50, C54,
  C58
 with sigma for 1-2 distances of 0.004 and sigma for 1-3 distances of 0.004
 N6, C39, C35, C41, C40, C36, C31, C32, C27, C38, C37, C42, C28, C33, C34, C30,
  C29
 with sigma for 1-2 distances of 0.004 and sigma for 1-3 distances of 0.004
 N8, C69, C71, C64, C59, C67, C60, C68, C61, C63, C73, C65, C72, C74, C62, C66,
  C70
 with sigma for 1-2 distances of 0.004 and sigma for 1-3 distances of 0.004
 N5, C10, H10A, H10B, C17, H17A, H17B, C11, H11A, H11B, C13, H13A, H13B, C9,
 H9A, H9B, C21, H21A, H21B, C16, H16A, H16B, H16C, C14, H14A, H14B, C12, H12A,
 H12B, H12C, C22, C18, H18A, H18B, C19, H19A, H19B, C15, H15A, H15B, C20, H20A,
 H20B, H20C, C24, C23, C26, C25
 with sigma for 1-2 distances of 0.004 and sigma for 1-3 distances of 0.004
3. Others
 Sof(H22C)=Sof(H22D)=Sof(C25)=Sof(H25A)=Sof(H25B)=Sof(C26)=Sof(H26A)=Sof(H26B)=
 Sof(H26C)=1-FVAR(1)
 Sof(H22A)=Sof(H22B)=Sof(C23)=Sof(H23A)=Sof(H23B)=Sof(C24)=Sof(H24A)=Sof(H24B)=
 Sof(H24C)=FVAR(1)
4.a Secondary CH2 refined with riding coordinates:
 C9(H9A,H9B), C10(H10A,H10B), C11(H11A,H11B), C13(H13A,H13B), C14(H14A,H14B),
 C15(H15A,H15B), C17(H17A,H17B), C18(H18A,H18B), C19(H19A,H19B), C21(H21A,H21B),
  C22(H22A,H22B), C22(H22C,H22D), C23(H23A,H23B), C25(H25A,H25B), C27(H27A,
 H27B), C28(H28A,H28B), C29(H29A,H29B), C31(H31A,H31B), C32(H32A,H32B),
 C33(H33A,H33B), C35(H35A,H35B), C36(H36A,H36B), C37(H37A,H37B), C39(H39A,H39B),
  C40(H40A,H40B), C41(H41A,H41B), C43(H43A,H43B), C44(H44A,H44B), C45(H45A,
 H45B), C47(H47A,H47B), C48(H48A,H48B), C49(H49A,H49B), C51(H51A,H51B),
 C52(H52A,H52B), C53(H53A,H53B), C55(H55A,H55B), C56(H56A,H56B), C57(H57A,H57B),
  C59(H59A,H59B), C60(H60A,H60B), C61(H61A,H61B), C63(H63A,H63B), C64(H64A,
 H64B), C65(H65A,H65B), C67(H67A,H67B), C68(H68A,H68B), C69(H69A,H69B),
 C71(H71A,H71B), C72(H72A,H72B), C73(H73A,H73B)
4.b Aromatic/amide H refined with riding coordinates:
 C1(H1), C2(H2), C3(H3), C4(H4), C5(H5), C6(H6), C7(H7), C8(H8)
4.c Idealised Me refined as rotating group:
 C12(H12A,H12B,H12C), C16(H16A,H16B,H16C), C20(H20A,H20B,H20C), C24(H24A,H24B,
 H24C), C26(H26A,H26B,H26C), C30(H30A,H30B,H30C), C34(H34A,H34B,H34C), C38(H38A,
 H38B,H38C), C42(H42A,H42B,H42C), C46(H46A,H46B,H46C), C50(H50A,H50B,H50C),
 C54(H54A,H54B,H54C), C58(H58A,H58B,H58C), C62(H62A,H62B,H62C), C66(H66A,H66B,
 H66C), C70(H70A,H70B,H70C), C74(H74A,H74B,H74C)
;
_olex2_submission_special_instructions 'No special instructions were received'

loop_
_space_group_symop_operation_xyz
'x, y, z'
'-x, y+1/2, -z'

loop_
_atom_site_label
_atom_site_type_symbol
_atom_site_fract_x
_atom_site_fract_y
_atom_site_fract_z
_atom_site_U_iso_or_equiv
_atom_site_adp_type
_atom_site_occupancy
_atom_site_site_symmetry_order
_atom_site_calc_flag
_atom_site_refinement_flags_posn
_atom_site_refinement_flags_adp
_atom_site_refinement_flags_occupancy
_atom_site_disorder_assembly
_atom_site_disorder_group
Re1 Re -0.56208(3) -0.25823(3) 0.05915(2) 0.02117(11) Uani 1 1 d . . . . .
Re2 Re -0.19440(3) -0.25046(3) 0.08401(2) 0.02326(11) Uani 1 1 d . . . . .
Br9 Br -0.26820(8) -0.19484(8) 0.17624(5) 0.0335(3) Uani 1 1 d . . . . .
Br15 Br -0.15751(8) -0.38544(8) 0.14547(6) 0.0372(3) Uani 1 1 d . . . . .
Br17 Br -0.12815(8) -0.31060(8) -0.01131(5) 0.0372(3) Uani 1 1 d . . . . .
Br18 Br -0.24937(8) -0.12600(8) 0.02253(6) 0.0394(3) Uani 1 1 d . . . . .
Br19 Br -0.49336(8) -0.12736(8) 0.01347(6) 0.0413(3) Uani 1 1 d . . . . .
Br20 Br -0.61636(9) -0.39649(8) 0.10553(6) 0.0416(3) Uani 1 1 d . . . . .
Br22 Br -0.69176(8) -0.17864(8) 0.06614(6) 0.0361(3) Uani 1 1 d . . . . .
Br23 Br -0.51798(8) -0.21159(8) 0.16495(5) 0.0395(3) Uani 1 1 d . . . . .
Br24 Br -0.59556(9) -0.31412(8) -0.04566(6) 0.0422(3) Uani 1 1 d . . . . .
Br25 Br -0.06990(8) -0.17361(9) 0.11301(5) 0.0398(3) Uani 1 1 d . . . . .
N1 N -0.4462(5) -0.3272(5) 0.0486(3) 0.0163(19) Uani 1 1 d . . . . .
N2 N -0.3051(6) -0.3221(5) 0.0564(4) 0.020(2) Uani 1 1 d . . . . .
C1 C -0.3766(7) -0.2877(7) 0.0637(4) 0.021(2) Uani 1 1 d . . . . .
H1 H -0.3794 -0.2314 0.0808 0.026 Uiso 1 1 calc R . . . .
C2 C -0.4413(7) -0.4096(6) 0.0237(5) 0.028(3) Uani 1 1 d . . . . .
H2 H -0.4885 -0.4393 0.0130 0.033 Uiso 1 1 calc R . . . .
C3 C -0.3695(7) -0.4489(7) 0.0142(5) 0.025(3) Uani 1 1 d . . . . .
H3 H -0.3673 -0.5049 -0.0034 0.030 Uiso 1 1 calc R . . . .
C4 C -0.2983(7) -0.4057(7) 0.0308(5) 0.024(3) Uani 1 1 d . . . . .
H4 H -0.2482 -0.4320 0.0249 0.029 Uiso 1 1 calc R . . . .
Re3 Re -0.57179(3) -0.23925(3) -0.43484(2) 0.02430(12) Uani 1 1 d . . . . .
Re4 Re -0.20633(3) -0.21643(3) -0.40980(2) 0.02328(12) Uani 1 1 d . . . . .
Br5 Br -0.50703(8) -0.10235(7) -0.47552(6) 0.0359(3) Uani 1 1 d . . . . .
Br6 Br -0.28411(7) -0.17098(7) -0.31720(5) 0.0305(3) Uani 1 1 d . . . . .
Br7 Br -0.16451(8) -0.35212(7) -0.35038(5) 0.0317(3) Uani 1 1 d . . . . .
Br8 Br -0.52792(8) -0.20039(8) -0.32781(5) 0.0367(3) Uani 1 1 d . . . . .
Br10 Br -0.13631(8) -0.27091(8) -0.50575(5) 0.0384(3) Uani 1 1 d . . . . .
Br11 Br -0.60498(9) -0.28643(9) -0.54216(6) 0.0483(4) Uani 1 1 d . . . . .
Br12 Br -0.26536(8) -0.09272(8) -0.46974(6) 0.0369(3) Uani 1 1 d . . . . .
Br14 Br -0.62160(9) -0.38308(8) -0.39431(7) 0.0491(4) Uani 1 1 d . . . . .
Br16 Br -0.70237(8) -0.16287(9) -0.42302(6) 0.0451(3) Uani 1 1 d . . . . .
Br21 Br -0.08759(8) -0.13105(9) -0.37829(6) 0.0409(3) Uani 1 1 d . . . . .
N3 N -0.4537(5) -0.3034(5) -0.4476(4) 0.021(2) Uani 1 1 d . . . . .
N4 N -0.3131(6) -0.2934(6) -0.4390(4) 0.026(2) Uani 1 1 d . . . . .
C5 C -0.3864(6) -0.2605(7) -0.4319(4) 0.022(2) Uani 1 1 d . . . . .
H5 H -0.3913 -0.2043 -0.4150 0.026 Uiso 1 1 calc R . . . .
C6 C -0.4462(8) -0.3836(7) -0.4731(5) 0.028(3) Uani 1 1 d . . . . .
H6 H -0.4924 -0.4145 -0.4847 0.033 Uiso 1 1 calc R . . . .
C7 C -0.3727(8) -0.4206(7) -0.4825(5) 0.028(3) Uani 1 1 d . . . . .
H7 H -0.3678 -0.4759 -0.5010 0.033 Uiso 1 1 calc R . . . .
C8 C -0.3055(7) -0.3740(6) -0.4640(5) 0.022(2) Uani 1 1 d . . . . .
H8 H -0.2544 -0.3986 -0.4687 0.026 Uiso 1 1 calc R . . . .
N5 N -0.1043(7) 0.0553(6) -0.0961(5) 0.043(2) Uani 1 1 d . U . . .
C9 C -0.0875(8) 0.1374(8) -0.1339(6) 0.044(3) Uani 1 1 d . U . . .
H9A H -0.0641 0.1815 -0.1068 0.053 Uiso 1 1 calc R U . . .
H9B H -0.0473 0.1229 -0.1649 0.053 Uiso 1 1 calc R U . . .
C10 C -0.1581(9) 0.1772(8) -0.1658(6) 0.051(4) Uani 1 1 d . U . . .
H10A H -0.2008 0.1878 -0.1359 0.061 Uiso 1 1 calc R U . . .
H10B H -0.1785 0.1365 -0.1968 0.061 Uiso 1 1 calc R U . . .
C11 C -0.1348(9) 0.2640(8) -0.1966(6) 0.059(4) Uani 1 1 d . U . . .
H11A H -0.1168 0.3051 -0.1650 0.071 Uiso 1 1 calc R U . . .
H11B H -0.0897 0.2534 -0.2242 0.071 Uiso 1 1 calc R U . . .
C12 C -0.2023(10) 0.3058(9) -0.2329(6) 0.063(4) Uani 1 1 d . U . . .
H12A H -0.2154 0.2692 -0.2678 0.095 Uiso 1 1 calc GR U . . .
H12B H -0.1856 0.3630 -0.2472 0.095 Uiso 1 1 calc GR U . . .
H12C H -0.2489 0.3119 -0.2069 0.095 Uiso 1 1 calc GR U . . .
C13 C -0.1518(10) -0.0103(8) -0.1339(7) 0.058(4) Uani 1 1 d . U . . .
H13A H -0.2039 0.0158 -0.1434 0.070 Uiso 1 1 calc R U . . .
H13B H -0.1617 -0.0618 -0.1083 0.070 Uiso 1 1 calc R U . . .
C14 C -0.1137(14) -0.0414(10) -0.1946(8) 0.102(7) Uani 1 1 d . U . . .
H14A H -0.1538 -0.0325 -0.2268 0.122 Uiso 1 1 calc R U . . .
H14B H -0.0695 -0.0013 -0.2034 0.122 Uiso 1 1 calc R U . . .
C15 C -0.0855(16) -0.1219(12) -0.2014(9) 0.132(8) Uani 1 1 d . U . . .
H15A H -0.0313 -0.1197 -0.1844 0.158 Uiso 1 1 calc R U . . .
H15B H -0.0789 -0.1289 -0.2458 0.158 Uiso 1 1 calc R U . . .
C16 C -0.1178(12) -0.2059(10) -0.1806(7) 0.092(6) Uani 1 1 d . U . . .
H16A H -0.1605 -0.2242 -0.2079 0.138 Uiso 1 1 calc GR U . . .
H16B H -0.1386 -0.1996 -0.1393 0.138 Uiso 1 1 calc GR U . . .
H16C H -0.0757 -0.2495 -0.1807 0.138 Uiso 1 1 calc GR U . . .
C17 C -0.1556(8) 0.0770(8) -0.0399(6) 0.042(3) Uani 1 1 d . U . . .
H17A H -0.2075 0.0984 -0.0544 0.051 Uiso 1 1 calc R U . . .
H17B H -0.1654 0.0226 -0.0174 0.051 Uiso 1 1 calc R U . . .
C18 C -0.1216(12) 0.1440(12) 0.0049(8) 0.088(6) Uani 1 1 d . U . . .
H18A H -0.0641 0.1341 0.0098 0.106 Uiso 1 1 calc R U . . .
H18B H -0.1291 0.2029 -0.0119 0.106 Uiso 1 1 calc R U . . .
C19 C -0.1613(13) 0.1385(15) 0.0667(9) 0.103(7) Uani 1 1 d . U . . .
H19A H -0.1991 0.1874 0.0698 0.124 Uiso 1 1 calc R U . . .
H19B H -0.1929 0.0846 0.0676 0.124 Uiso 1 1 calc R U . . .
C20 C -0.1154(14) 0.140(2) 0.1169(10) 0.205(17) Uani 1 1 d . U . . .
H20A H -0.0793 0.0901 0.1162 0.307 Uiso 1 1 calc GR U . . .
H20B H -0.1490 0.1364 0.1530 0.307 Uiso 1 1 calc GR U . . .
H20C H -0.0847 0.1935 0.1179 0.307 Uiso 1 1 calc GR U . . .
C21 C -0.0232(9) 0.0190(9) -0.0763(7) 0.058(4) Uani 1 1 d . U . . .
H21A H 0.0049 0.0640 -0.0527 0.070 Uiso 1 1 calc R U . . .
H21B H 0.0085 0.0070 -0.1131 0.070 Uiso 1 1 calc R U . . .
C22 C -0.0271(10) -0.0652(9) -0.0374(7) 0.070(5) Uani 1 1 d . U . . .
H22A H -0.0360 -0.0489 0.0055 0.084 Uiso 0.46(4) 1 calc R . P A 1
H22B H -0.0732 -0.0998 -0.0509 0.084 Uiso 0.46(4) 1 calc R . P A 1
H22C H -0.0405 -0.1154 -0.0633 0.084 Uiso 0.54(4) 1 calc R . P A 2
H22D H -0.0680 -0.0595 -0.0055 0.084 Uiso 0.54(4) 1 calc R . P A 2
C23 C 0.044(2) -0.120(2) -0.0408(17) 0.049(9) Uani 0.46(4) 1 d . U P A 1
H23A H 0.0339 -0.1772 -0.0227 0.059 Uiso 0.46(4) 1 calc R . P A 1
H23B H 0.0606 -0.1275 -0.0835 0.059 Uiso 0.46(4) 1 calc R . P A 1
C24 C 0.106(2) -0.074(3) -0.007(3) 0.055(12) Uani 0.46(4) 1 d . U P A 1
H24A H 0.1049 -0.0126 -0.0173 0.083 Uiso 0.46(4) 1 calc GR . P A 1
H24B H 0.1574 -0.0987 -0.0165 0.083 Uiso 0.46(4) 1 calc GR . P A 1
H24C H 0.0957 -0.0806 0.0370 0.083 Uiso 0.46(4) 1 calc GR . P A 1
C25 C 0.066(2) -0.079(4) -0.005(3) 0.079(11) Uani 0.54(4) 1 d . U P A 2
H25A H 0.0824 -0.0258 0.0167 0.095 Uiso 0.54(4) 1 calc R . P A 2
H25B H 0.0644 -0.1272 0.0252 0.095 Uiso 0.54(4) 1 calc R . P A 2
C26 C 0.125(2) -0.101(2) -0.0566(19) 0.079(13) Uani 0.54(4) 1 d . U P A 2
H26A H 0.0993 -0.1375 -0.0869 0.119 Uiso 0.54(4) 1 calc GR . P A 2
H26B H 0.1712 -0.1315 -0.0397 0.119 Uiso 0.54(4) 1 calc GR . P A 2
H26C H 0.1431 -0.0470 -0.0758 0.119 Uiso 0.54(4) 1 calc GR . P A 2
N6 N -0.0885(6) 0.0837(6) -0.5935(4) 0.031(2) Uani 1 1 d . U . . .
C27 C -0.1541(9) 0.0978(8) -0.5457(6) 0.047(3) Uani 1 1 d . U . . .
H27A H -0.2021 0.1188 -0.5669 0.057 Uiso 1 1 calc R . . . .
H27B H -0.1673 0.0410 -0.5276 0.057 Uiso 1 1 calc R . . . .
C28 C -0.1353(12) 0.1610(11) -0.4938(7) 0.084(6) Uani 1 1 d . U . . .
H28A H -0.0790 0.1776 -0.4975 0.101 Uiso 1 1 calc R . . . .
H28B H -0.1670 0.2140 -0.5007 0.101 Uiso 1 1 calc R . . . .
C29 C -0.1478(18) 0.1350(15) -0.4339(9) 0.163(13) Uani 1 1 d . U . . .
H29A H -0.1179 0.0805 -0.4284 0.196 Uiso 1 1 calc R . . . .
H29B H -0.2046 0.1197 -0.4309 0.196 Uiso 1 1 calc R . . . .
C30 C -0.1299(12) 0.1889(13) -0.3811(7) 0.100(7) Uani 1 1 d . U . . .
H30A H -0.0958 0.2371 -0.3934 0.150 Uiso 1 1 calc GR . . . .
H30B H -0.1026 0.1540 -0.3504 0.150 Uiso 1 1 calc GR . . . .
H30C H -0.1792 0.2117 -0.3641 0.150 Uiso 1 1 calc GR . . . .
C31 C -0.0695(8) 0.1700(7) -0.6261(6) 0.038(3) Uani 1 1 d . U . . .
H31A H -0.0564 0.2139 -0.5950 0.046 Uiso 1 1 calc R . . . .
H31B H -0.0217 0.1614 -0.6513 0.046 Uiso 1 1 calc R . . . .
C32 C -0.1349(9) 0.2062(8) -0.6665(6) 0.049(3) Uani 1 1 d . U . . .
H32A H -0.1838 0.2133 -0.6423 0.058 Uiso 1 1 calc R . . . .
H32B H -0.1462 0.1647 -0.6996 0.058 Uiso 1 1 calc R . . . .
C33 C -0.1115(10) 0.2938(10) -0.6938(7) 0.071(5) Uani 1 1 d . U . . .
H33A H -0.0592 0.2875 -0.7136 0.085 Uiso 1 1 calc R . . . .
H33B H -0.1054 0.3361 -0.6604 0.085 Uiso 1 1 calc R . . . .
C34 C -0.1706(11) 0.3308(11) -0.7406(8) 0.095(6) Uani 1 1 d . U . . .
H34A H -0.1656 0.2990 -0.7789 0.142 Uiso 1 1 calc GR . . . .
H34B H -0.1590 0.3921 -0.7475 0.142 Uiso 1 1 calc GR . . . .
H34C H -0.2246 0.3247 -0.7251 0.142 Uiso 1 1 calc GR . . . .
C35 C -0.1214(8) 0.0155(8) -0.6387(5) 0.040(3) Uani 1 1 d . U . . .
H35A H -0.1721 0.0369 -0.6556 0.048 Uiso 1 1 calc R . . . .
H35B H -0.1326 -0.0387 -0.6163 0.048 Uiso 1 1 calc R . . . .
C36 C -0.0629(10) -0.0050(9) -0.6926(6) 0.055(4) Uani 1 1 d . U . . .
H36A H -0.0580 0.0467 -0.7188 0.066 Uiso 1 1 calc R . . . .
H36B H -0.0099 -0.0184 -0.6759 0.066 Uiso 1 1 calc R . . . .
C37 C -0.0924(10) -0.0817(9) -0.7305(6) 0.060(4) Uani 1 1 d . U . . .
H37A H -0.1490 -0.0721 -0.7404 0.072 Uiso 1 1 calc R . . . .
H37B H -0.0629 -0.0826 -0.7692 0.072 Uiso 1 1 calc R . . . .
C38 C -0.0843(10) -0.1701(9) -0.7006(7) 0.072(5) Uani 1 1 d . U . . .
H38A H -0.1062 -0.2146 -0.7275 0.108 Uiso 1 1 calc GR . . . .
H38B H -0.1131 -0.1703 -0.6621 0.108 Uiso 1 1 calc GR . . . .
H38C H -0.0282 -0.1823 -0.6930 0.108 Uiso 1 1 calc GR . . . .
C39 C -0.0123(8) 0.0517(8) -0.5634(6) 0.039(3) Uani 1 1 d . U . . .
H39A H 0.0030 0.0936 -0.5315 0.046 Uiso 1 1 calc R . . . .
H39B H 0.0303 0.0517 -0.5942 0.046 Uiso 1 1 calc R . . . .
C40 C -0.0159(9) -0.0392(9) -0.5345(6) 0.053(4) Uani 1 1 d . U . . .
H40A H -0.0613 -0.0420 -0.5062 0.063 Uiso 1 1 calc R . . . .
H40B H -0.0246 -0.0828 -0.5667 0.063 Uiso 1 1 calc R . . . .
C41 C 0.0604(10) -0.0611(11) -0.5000(7) 0.066(4) Uani 1 1 d . U . . .
H41A H 0.0697 -0.0161 -0.4688 0.079 Uiso 1 1 calc R . . . .
H41B H 0.0530 -0.1169 -0.4787 0.079 Uiso 1 1 calc R . . . .
C42 C 0.1327(11) -0.0676(13) -0.5394(9) 0.102(7) Uani 1 1 d . U . . .
H42A H 0.1235 -0.1105 -0.5714 0.153 Uiso 1 1 calc GR . . . .
H42B H 0.1781 -0.0854 -0.5147 0.153 Uiso 1 1 calc GR . . . .
H42C H 0.1436 -0.0111 -0.5578 0.153 Uiso 1 1 calc GR . . . .
N7 N -0.3938(6) -0.4184(6) -0.2013(4) 0.029(2) Uani 1 1 d . U . . .
C43 C -0.3252(8) -0.4629(8) -0.1661(5) 0.035(3) Uani 1 1 d . U . . .
H43A H -0.3278 -0.4437 -0.1233 0.042 Uiso 1 1 calc R . . . .
H43B H -0.3350 -0.5261 -0.1664 0.042 Uiso 1 1 calc R . . . .
C44 C -0.2421(8) -0.4478(9) -0.1883(6) 0.046(3) Uani 1 1 d . U . . .
H44A H -0.2334 -0.3847 -0.1929 0.055 Uiso 1 1 calc R . . . .
H44B H -0.2362 -0.4746 -0.2289 0.055 Uiso 1 1 calc R . . . .
C45 C -0.1779(9) -0.4850(8) -0.1455(6) 0.047(3) Uani 1 1 d . U . . .
H45A H -0.1809 -0.4539 -0.1062 0.056 Uiso 1 1 calc R . . . .
H45B H -0.1904 -0.5466 -0.1375 0.056 Uiso 1 1 calc R . . . .
C46 C -0.0929(10) -0.4792(10) -0.1689(8) 0.071(5) Uani 1 1 d . U . . .
H46A H -0.0904 -0.5028 -0.2102 0.107 Uiso 1 1 calc GR . . . .
H46B H -0.0578 -0.5126 -0.1423 0.107 Uiso 1 1 calc GR . . . .
H46C H -0.0759 -0.4186 -0.1694 0.107 Uiso 1 1 calc GR . . . .
C47 C -0.3903(8) -0.4457(7) -0.2696(5) 0.035(3) Uani 1 1 d . U . . .
H47A H -0.4282 -0.4097 -0.2928 0.042 Uiso 1 1 calc R . . . .
H47B H -0.3366 -0.4331 -0.2852 0.042 Uiso 1 1 calc R . . . .
C48 C -0.4092(9) -0.5422(7) -0.2818(5) 0.042(3) Uani 1 1 d . U . . .
H48A H -0.4643 -0.5542 -0.2691 0.051 Uiso 1 1 calc R . . . .
H48B H -0.3737 -0.5786 -0.2567 0.051 Uiso 1 1 calc R . . . .
C49 C -0.3992(9) -0.5681(9) -0.3502(6) 0.046(3) Uani 1 1 d . U . . .
H49A H -0.4254 -0.6247 -0.3568 0.055 Uiso 1 1 calc R . . . .
H49B H -0.4270 -0.5249 -0.3756 0.055 Uiso 1 1 calc R . . . .
C50 C -0.3154(9) -0.5745(9) -0.3711(6) 0.053(4) Uani 1 1 d . U . . .
H50A H -0.3144 -0.5843 -0.4150 0.079 Uiso 1 1 calc GR . . . .
H50B H -0.2893 -0.6229 -0.3504 0.079 Uiso 1 1 calc GR . . . .
H50C H -0.2875 -0.5206 -0.3616 0.079 Uiso 1 1 calc GR . . . .
C51 C -0.4707(8) -0.4462(7) -0.1718(5) 0.030(2) Uani 1 1 d . U . . .
H51A H -0.4693 -0.4284 -0.1287 0.036 Uiso 1 1 calc R . . . .
H51B H -0.4733 -0.5102 -0.1727 0.036 Uiso 1 1 calc R . . . .
C52 C -0.5473(8) -0.4102(8) -0.2008(5) 0.040(3) Uani 1 1 d . U . . .
H52A H -0.5425 -0.4116 -0.2456 0.049 Uiso 1 1 calc R . . . .
H52B H -0.5547 -0.3492 -0.1883 0.049 Uiso 1 1 calc R . . . .
C53 C -0.6202(9) -0.4640(9) -0.1812(7) 0.054(4) Uani 1 1 d . U . . .
H53A H -0.6138 -0.5242 -0.1956 0.065 Uiso 1 1 calc R . . . .
H53B H -0.6229 -0.4652 -0.1363 0.065 Uiso 1 1 calc R . . . .
C54 C -0.6987(10) -0.4271(11) -0.2065(8) 0.077(5) Uani 1 1 d . U . . .
H54A H -0.6950 -0.4216 -0.2507 0.115 Uiso 1 1 calc GR . . . .
H54B H -0.7086 -0.3700 -0.1886 0.115 Uiso 1 1 calc GR . . . .
H54C H -0.7423 -0.4662 -0.1962 0.115 Uiso 1 1 calc GR . . . .
C55 C -0.3837(8) -0.3184(7) -0.2001(5) 0.033(3) Uani 1 1 d . U . . .
H55A H -0.3367 -0.3035 -0.2247 0.040 Uiso 1 1 calc R . . . .
H55B H -0.4303 -0.2923 -0.2203 0.040 Uiso 1 1 calc R . . . .
C56 C -0.3741(8) -0.2752(8) -0.1370(5) 0.042(3) Uani 1 1 d . U . . .
H56A H -0.4221 -0.2864 -0.1125 0.050 Uiso 1 1 calc R . . . .
H56B H -0.3285 -0.3017 -0.1156 0.050 Uiso 1 1 calc R . . . .
C57 C -0.3608(9) -0.1762(8) -0.1418(6) 0.051(4) Uani 1 1 d . U . . .
H57A H -0.3141 -0.1647 -0.1676 0.061 Uiso 1 1 calc R . . . .
H57B H -0.3499 -0.1524 -0.1009 0.061 Uiso 1 1 calc R . . . .
C58 C -0.4350(10) -0.1297(9) -0.1695(7) 0.073(5) Uani 1 1 d . U . . .
H58A H -0.4385 -0.1427 -0.2129 0.109 Uiso 1 1 calc GR . . . .
H58B H -0.4299 -0.0670 -0.1638 0.109 Uiso 1 1 calc GR . . . .
H58C H -0.4829 -0.1502 -0.1491 0.109 Uiso 1 1 calc GR . . . .
N8 N -0.3825(6) -0.3928(6) -0.6918(4) 0.031(2) Uani 1 1 d . U . . .
C59 C -0.4571(8) -0.4307(7) -0.6647(5) 0.032(3) Uani 1 1 d . U . . .
H59A H -0.4585 -0.4159 -0.6210 0.038 Uiso 1 1 calc R . . . .
H59B H -0.4540 -0.4945 -0.6678 0.038 Uiso 1 1 calc R . . . .
C60 C -0.5350(8) -0.4009(8) -0.6939(6) 0.044(3) Uani 1 1 d . U . . .
H60A H -0.5313 -0.4072 -0.7385 0.053 Uiso 1 1 calc R . . . .
H60B H -0.5435 -0.3389 -0.6847 0.053 Uiso 1 1 calc R . . . .
C61 C -0.6074(8) -0.4543(8) -0.6703(6) 0.041(3) Uani 1 1 d . U . . .
H61A H -0.5993 -0.5161 -0.6806 0.050 Uiso 1 1 calc R . . . .
H61B H -0.6097 -0.4496 -0.6256 0.050 Uiso 1 1 calc R . . . .
C62 C -0.6868(10) -0.4245(10) -0.6970(8) 0.071(5) Uani 1 1 d . U . . .
H62A H -0.6837 -0.4244 -0.7414 0.107 Uiso 1 1 calc GR . . . .
H62B H -0.6987 -0.3659 -0.6826 0.107 Uiso 1 1 calc GR . . . .
H62C H -0.7288 -0.4640 -0.6840 0.107 Uiso 1 1 calc GR . . . .
C63 C -0.3824(7) -0.2926(7) -0.6895(5) 0.032(3) Uani 1 1 d . U . . .
H63A H -0.4261 -0.2716 -0.7155 0.038 Uiso 1 1 calc R . . . .
H63B H -0.3323 -0.2721 -0.7078 0.038 Uiso 1 1 calc R . . . .
C64 C -0.3908(8) -0.2491(8) -0.6265(5) 0.043(3) Uani 1 1 d . U . . .
H64A H -0.4427 -0.2650 -0.6088 0.051 Uiso 1 1 calc R . . . .
H64B H -0.3489 -0.2713 -0.5991 0.051 Uiso 1 1 calc R . . . .
C65 C -0.3846(8) -0.1501(8) -0.6301(6) 0.046(3) Uani 1 1 d . U . . .
H65A H -0.3986 -0.1254 -0.5901 0.056 Uiso 1 1 calc R . . . .
H65B H -0.4238 -0.1287 -0.6600 0.056 Uiso 1 1 calc R . . . .
C66 C -0.3020(9) -0.1172(8) -0.6483(6) 0.054(4) Uani 1 1 d . U . . .
H66A H -0.2886 -0.1392 -0.6887 0.081 Uiso 1 1 calc GR . . . .
H66B H -0.2628 -0.1377 -0.6188 0.081 Uiso 1 1 calc GR . . . .
H66C H -0.3021 -0.0538 -0.6489 0.081 Uiso 1 1 calc GR . . . .
C67 C -0.3111(8) -0.4272(7) -0.6547(5) 0.031(3) Uani 1 1 d . U . . .
H67A H -0.3186 -0.4097 -0.6119 0.037 Uiso 1 1 calc R . . . .
H67B H -0.3127 -0.4912 -0.6560 0.037 Uiso 1 1 calc R . . . .
C68 C -0.2284(8) -0.3982(8) -0.6745(6) 0.044(3) Uani 1 1 d . U . . .
H68A H -0.2220 -0.3357 -0.6658 0.053 Uiso 1 1 calc R . . . .
H68B H -0.2229 -0.4066 -0.7188 0.053 Uiso 1 1 calc R . . . .
C69 C -0.1630(9) -0.4491(9) -0.6414(6) 0.051(4) Uani 1 1 d . U . . .
H69A H -0.1676 -0.4382 -0.5973 0.061 Uiso 1 1 calc R . . . .
H69B H -0.1718 -0.5117 -0.6482 0.061 Uiso 1 1 calc R . . . .
C70 C -0.0792(10) -0.4263(11) -0.6616(8) 0.078(5) Uani 1 1 d . U . . .
H70A H -0.0777 -0.4219 -0.7059 0.117 Uiso 1 1 calc GR . . . .
H70B H -0.0426 -0.4717 -0.6482 0.117 Uiso 1 1 calc GR . . . .
H70C H -0.0636 -0.3709 -0.6436 0.117 Uiso 1 1 calc GR . . . .
C71 C -0.3734(8) -0.4171(7) -0.7592(5) 0.036(3) Uani 1 1 d . U . . .
H71A H -0.4204 -0.3956 -0.7815 0.043 Uiso 1 1 calc R . . . .
H71B H -0.3266 -0.3863 -0.7755 0.043 Uiso 1 1 calc R . . . .
C72 C -0.3638(10) -0.5143(7) -0.7728(5) 0.053(4) Uani 1 1 d . U . . .
H72A H -0.3152 -0.5359 -0.7529 0.064 Uiso 1 1 calc R . . . .
H72B H -0.4094 -0.5462 -0.7557 0.064 Uiso 1 1 calc R . . . .
C73 C -0.3590(10) -0.5322(9) -0.8409(6) 0.054(4) Uani 1 1 d . U . . .
H73A H -0.4110 -0.5190 -0.8594 0.065 Uiso 1 1 calc R . . . .
H73B H -0.3198 -0.4921 -0.8588 0.065 Uiso 1 1 calc R . . . .
C74 C -0.3362(11) -0.6239(9) -0.8578(7) 0.078(5) Uani 1 1 d . U . . .
H74A H -0.3400 -0.6309 -0.9019 0.117 Uiso 1 1 calc GR . . . .
H74B H -0.3722 -0.6646 -0.8379 0.117 Uiso 1 1 calc GR . . . .
H74C H -0.2818 -0.6353 -0.8446 0.117 Uiso 1 1 calc GR . . . .

loop_
_atom_site_aniso_label
_atom_site_aniso_U_11
_atom_site_aniso_U_22
_atom_site_aniso_U_33
_atom_site_aniso_U_23
_atom_site_aniso_U_13
_atom_site_aniso_U_12
Re1 0.0196(3) 0.0172(2) 0.0266(2) 0.00195(18) 0.00006(19) 0.0021(2)
Re2 0.0197(3) 0.0282(2) 0.0219(2) 0.00129(19) 0.00048(19) -0.0057(2)
Br9 0.0300(8) 0.0425(7) 0.0282(6) -0.0090(5) 0.0032(5) -0.0052(6)
Br15 0.0286(8) 0.0449(7) 0.0381(7) 0.0141(6) 0.0009(6) 0.0046(6)
Br17 0.0338(8) 0.0491(8) 0.0287(6) -0.0051(5) 0.0089(6) -0.0071(6)
Br18 0.0400(9) 0.0309(6) 0.0471(8) 0.0162(6) -0.0050(6) -0.0082(6)
Br19 0.0307(8) 0.0256(6) 0.0677(9) 0.0207(6) 0.0052(7) 0.0028(6)
Br20 0.0333(9) 0.0275(6) 0.0641(9) 0.0148(6) 0.0102(7) -0.0023(6)
Br22 0.0253(7) 0.0311(6) 0.0518(8) 0.0021(5) 0.0040(6) 0.0088(6)
Br23 0.0428(9) 0.0446(7) 0.0311(6) -0.0111(6) -0.0034(6) 0.0084(7)
Br24 0.0392(9) 0.0522(8) 0.0352(7) -0.0107(6) -0.0127(6) 0.0123(7)
Br25 0.0266(8) 0.0549(8) 0.0378(7) -0.0042(6) -0.0021(6) -0.0164(7)
N1 0.017(5) 0.016(4) 0.016(4) 0.004(3) 0.003(4) -0.003(4)
N2 0.023(6) 0.015(4) 0.023(5) 0.006(3) 0.000(4) -0.007(4)
C1 0.020(7) 0.023(5) 0.022(5) 0.001(4) -0.003(5) -0.004(5)
C2 0.027(8) 0.018(6) 0.038(7) 0.003(5) -0.005(6) -0.003(5)
C3 0.021(7) 0.020(5) 0.034(6) -0.005(5) 0.000(5) 0.006(5)
C4 0.015(7) 0.025(6) 0.034(6) 0.004(5) -0.001(5) 0.008(5)
Re3 0.0197(3) 0.0230(3) 0.0302(2) -0.00226(18) -0.0002(2) 0.0015(2)
Re4 0.0197(3) 0.0252(2) 0.0249(2) 0.00282(18) 0.0011(2) -0.0022(2)
Br5 0.0325(8) 0.0270(6) 0.0483(8) 0.0114(5) 0.0011(6) 0.0049(6)
Br6 0.0279(8) 0.0338(6) 0.0300(6) -0.0043(5) 0.0024(5) 0.0009(6)
Br7 0.0276(8) 0.0321(6) 0.0354(7) 0.0069(5) 0.0010(6) 0.0054(6)
Br8 0.0411(8) 0.0418(7) 0.0270(6) -0.0054(5) 0.0007(6) 0.0048(7)
Br10 0.0346(8) 0.0481(8) 0.0325(6) -0.0001(5) 0.0121(6) -0.0002(6)
Br11 0.0401(9) 0.0617(9) 0.0429(8) -0.0192(6) -0.0163(7) 0.0092(7)
Br12 0.0366(9) 0.0308(6) 0.0432(7) 0.0136(5) -0.0053(6) -0.0032(6)
Br14 0.0392(9) 0.0307(7) 0.0775(10) 0.0035(6) 0.0161(8) -0.0094(7)
Br16 0.0245(8) 0.0453(8) 0.0654(9) -0.0102(6) 0.0014(7) 0.0105(7)
Br21 0.0287(8) 0.0513(8) 0.0426(7) 0.0050(6) -0.0032(6) -0.0158(7)
N3 0.019(6) 0.019(5) 0.025(5) -0.002(4) 0.002(4) 0.001(4)
N4 0.030(6) 0.021(5) 0.027(5) 0.003(4) -0.005(4) -0.010(5)
C5 0.015(6) 0.021(5) 0.030(5) 0.007(5) 0.001(5) 0.002(6)
C6 0.030(8) 0.027(6) 0.026(6) -0.002(5) -0.005(5) -0.004(6)
C7 0.038(9) 0.025(6) 0.019(6) -0.002(4) -0.001(5) -0.002(6)
C8 0.012(6) 0.025(6) 0.028(6) 0.000(5) 0.003(5) 0.011(5)
N5 0.031(6) 0.031(5) 0.066(6) 0.008(4) 0.021(4) 0.000(4)
C9 0.041(8) 0.030(5) 0.061(7) 0.012(5) 0.009(6) -0.004(5)
C10 0.056(9) 0.041(6) 0.057(8) 0.000(6) 0.001(6) 0.008(6)
C11 0.066(10) 0.043(7) 0.068(9) 0.011(6) -0.015(7) -0.001(6)
C12 0.079(11) 0.052(8) 0.059(9) 0.001(7) -0.021(8) 0.012(8)
C13 0.068(10) 0.040(7) 0.068(8) -0.002(5) 0.019(6) -0.013(6)
C14 0.157(19) 0.057(8) 0.092(10) -0.004(7) 0.055(11) 0.002(10)
C15 0.23(2) 0.067(8) 0.097(14) -0.016(8) 0.048(14) 0.021(11)
C16 0.163(19) 0.051(7) 0.062(10) -0.017(7) -0.023(11) 0.019(10)
C17 0.030(7) 0.040(7) 0.057(6) 0.003(5) 0.008(5) -0.002(6)
C18 0.070(13) 0.107(12) 0.089(9) -0.032(8) 0.009(8) -0.034(10)
C19 0.077(14) 0.152(18) 0.081(10) -0.038(10) 0.007(8) -0.029(13)
C20 0.083(17) 0.44(5) 0.090(12) 0.014(16) -0.002(11) -0.08(2)
C21 0.046(7) 0.043(7) 0.085(9) 0.025(6) 0.019(6) 0.006(6)
C22 0.059(9) 0.057(8) 0.095(11) 0.044(8) 0.021(8) 0.017(7)
C23 0.043(13) 0.038(12) 0.07(2) 0.024(11) 0.011(12) 0.005(10)
C24 0.048(16) 0.047(18) 0.07(2) 0.024(15) 0.012(15) 0.005(14)
C25 0.062(14) 0.08(2) 0.10(2) 0.036(16) 0.017(13) 0.024(15)
C26 0.061(17) 0.08(2) 0.10(3) 0.045(18) 0.017(14) 0.030(15)
N6 0.027(5) 0.031(4) 0.034(5) 0.000(3) 0.003(4) -0.011(4)
C27 0.041(8) 0.050(7) 0.051(6) 0.001(5) 0.017(5) -0.010(6)
C28 0.102(16) 0.085(10) 0.064(8) -0.023(7) 0.027(8) -0.029(10)
C29 0.29(4) 0.139(16) 0.060(9) -0.021(8) 0.029(10) -0.11(2)
C30 0.109(18) 0.120(15) 0.070(10) -0.031(10) 0.007(10) -0.008(13)
C31 0.032(7) 0.036(5) 0.046(7) 0.006(5) 0.003(5) -0.012(5)
C32 0.045(9) 0.047(6) 0.054(8) 0.004(5) -0.006(6) 0.001(6)
C33 0.076(12) 0.055(7) 0.081(10) 0.021(7) -0.025(9) -0.006(8)
C34 0.109(16) 0.076(11) 0.098(12) 0.016(9) -0.043(11) 0.012(11)
C35 0.033(7) 0.045(6) 0.042(6) -0.005(5) -0.001(5) -0.013(5)
C36 0.070(10) 0.056(7) 0.040(7) -0.006(5) 0.009(6) -0.005(7)
C37 0.063(11) 0.064(7) 0.053(8) -0.017(6) 0.009(7) -0.004(7)
C38 0.094(15) 0.060(7) 0.061(9) -0.021(6) -0.003(9) 0.002(8)
C39 0.031(6) 0.045(6) 0.040(6) 0.005(5) 0.002(5) -0.006(5)
C40 0.057(9) 0.051(7) 0.050(8) 0.016(6) -0.003(6) -0.011(6)
C41 0.061(9) 0.076(10) 0.060(9) 0.024(8) -0.009(7) -0.004(8)
C42 0.070(11) 0.119(15) 0.116(14) 0.059(12) 0.009(9) 0.013(10)
N7 0.033(5) 0.033(4) 0.021(4) 0.003(3) 0.001(4) 0.001(4)
C43 0.035(6) 0.041(6) 0.028(6) 0.009(5) 0.005(4) 0.004(5)
C44 0.037(6) 0.051(8) 0.049(8) 0.012(6) 0.009(5) 0.000(5)
C45 0.045(7) 0.041(7) 0.054(8) -0.006(6) -0.009(6) -0.002(6)
C46 0.043(8) 0.062(10) 0.109(13) 0.022(9) -0.006(8) 0.002(7)
C47 0.042(8) 0.040(5) 0.024(5) 0.002(4) 0.007(5) 0.002(5)
C48 0.054(10) 0.034(6) 0.038(6) -0.001(5) 0.003(6) 0.001(6)
C49 0.046(8) 0.056(8) 0.036(6) -0.007(5) 0.005(6) -0.003(7)
C50 0.052(9) 0.062(9) 0.045(8) -0.001(7) 0.001(6) -0.001(7)
C51 0.042(6) 0.028(6) 0.021(5) 0.003(4) 0.003(4) -0.004(4)
C52 0.042(6) 0.048(7) 0.031(6) -0.008(5) 0.003(5) 0.001(5)
C53 0.046(7) 0.048(8) 0.069(9) -0.013(7) 0.008(6) -0.004(6)
C54 0.050(9) 0.099(12) 0.082(12) -0.022(9) 0.003(8) 0.011(8)
C55 0.041(8) 0.032(5) 0.027(5) 0.006(4) -0.001(5) -0.003(5)
C56 0.045(9) 0.044(6) 0.037(6) -0.002(4) -0.008(6) -0.005(5)
C57 0.070(10) 0.043(6) 0.040(7) -0.005(5) -0.001(7) -0.005(6)
C58 0.102(13) 0.046(8) 0.069(10) -0.019(7) -0.029(9) 0.014(8)
N8 0.041(5) 0.027(4) 0.024(4) 0.004(3) 0.002(4) -0.007(4)
C59 0.042(6) 0.027(5) 0.026(6) 0.005(4) 0.002(4) -0.005(4)
C60 0.044(6) 0.043(7) 0.046(7) 0.004(6) 0.002(5) -0.005(5)
C61 0.044(7) 0.030(6) 0.051(8) -0.007(5) 0.005(6) -0.006(5)
C62 0.045(9) 0.072(10) 0.096(13) 0.011(9) -0.006(8) -0.001(7)
C63 0.029(7) 0.030(5) 0.037(6) 0.005(4) 0.002(5) -0.009(5)
C64 0.043(8) 0.042(5) 0.044(6) -0.005(5) 0.009(6) -0.010(6)
C65 0.043(8) 0.042(6) 0.055(8) -0.004(5) 0.010(6) -0.004(6)
C66 0.052(9) 0.039(7) 0.071(10) -0.014(7) 0.016(7) -0.007(6)
C67 0.041(6) 0.035(6) 0.017(5) 0.000(4) -0.001(4) -0.004(5)
C68 0.044(7) 0.049(7) 0.039(7) 0.012(6) 0.001(5) -0.004(5)
C69 0.053(8) 0.044(7) 0.055(8) 0.005(6) -0.011(6) -0.004(6)
C70 0.056(9) 0.082(12) 0.096(13) 0.018(10) -0.008(8) -0.011(8)
C71 0.047(9) 0.035(5) 0.025(5) 0.002(4) 0.001(5) -0.013(5)
C72 0.095(13) 0.033(6) 0.032(6) 0.000(4) 0.014(7) -0.016(6)
C73 0.066(12) 0.058(7) 0.037(7) -0.009(5) 0.011(7) -0.020(7)
C74 0.103(15) 0.069(8) 0.063(10) -0.029(7) 0.004(10) 0.000(9)

loop_
_atom_type_symbol
_atom_type_description
_atom_type_scat_dispersion_real
_atom_type_scat_dispersion_imag
_atom_type_scat_source
C C 0.0033 0.0016 'International Tables Vol C Tables 4.2.6.8 and 6.1.1.4'
H H 0.0000 0.0000 'International Tables Vol C Tables 4.2.6.8 and 6.1.1.4'
Br Br -0.2901 2.4595 'International Tables Vol C Tables 4.2.6.8 and 6.1.1.4'
N N 0.0061 0.0033 'International Tables Vol C Tables 4.2.6.8 and 6.1.1.4'
Re Re -1.0185 7.2310 'International Tables Vol C Tables 4.2.6.8 and 6.1.1.4'

loop_
_exptl_crystal_face_index_h
_exptl_crystal_face_index_k
_exptl_crystal_face_index_l
_exptl_crystal_face_perp_dist
0 0 1 0.0100
-1 0 0 0.0312
5 0 -1 0.0115
0 -3 5 0.1485
0 3 5 0.2097
0 4 -5 0.2836
0 0 -1 0.0970

loop_
_geom_angle_atom_site_label_1
_geom_angle_atom_site_label_2
_geom_angle_atom_site_label_3
_geom_angle
Br19 Re1 Br23 90.26(5)
Br20 Re1 Br19 173.91(5)
Br20 Re1 Br23 88.55(5)
Br22 Re1 Br19 91.95(4)
Br22 Re1 Br20 94.08(5)
Br22 Re1 Br23 93.36(4)
Br22 Re1 Br24 91.70(5)
Br24 Re1 Br19 90.65(5)
Br24 Re1 Br20 90.01(5)
Br24 Re1 Br23 174.82(5)
N1 Re1 Br19 86.4(2)
N1 Re1 Br20 87.6(2)
N1 Re1 Br22 177.45(19)
N1 Re1 Br23 88.6(2)
N1 Re1 Br24 86.4(2)
Br9 Re2 Br15 88.38(4)
Br9 Re2 Br17 176.42(5)
Br17 Re2 Br15 91.83(4)
Br18 Re2 Br9 89.49(5)
Br18 Re2 Br15 172.25(5)
Br18 Re2 Br17 89.83(5)
Br25 Re2 Br9 92.81(4)
Br25 Re2 Br15 92.74(5)
Br25 Re2 Br17 90.75(4)
Br25 Re2 Br18 94.81(5)
N2 Re2 Br9 88.5(2)
N2 Re2 Br15 86.8(2)
N2 Re2 Br17 87.9(2)
N2 Re2 Br18 85.7(2)
N2 Re2 Br25 178.6(2)
C1 N1 Re1 120.9(7)
C1 N1 C2 117.1(10)
C2 N1 Re1 121.9(7)
C1 N2 Re2 121.5(7)
C1 N2 C4 119.2(10)
C4 N2 Re2 119.2(7)
N2 C1 N1 124.9(10)
C3 C2 N1 121.2(11)
C2 C3 C4 120.0(10)
N2 C4 C3 117.5(10)
Br8 Re3 Br5 90.33(4)
Br11 Re3 Br5 90.27(5)
Br11 Re3 Br8 175.00(5)
Br11 Re3 Br14 90.21(5)
Br14 Re3 Br5 173.81(5)
Br14 Re3 Br8 88.65(5)
Br16 Re3 Br5 91.40(5)
Br16 Re3 Br8 92.71(5)
Br16 Re3 Br11 92.24(5)
Br16 Re3 Br14 94.75(5)
N3 Re3 Br5 86.6(2)
N3 Re3 Br8 87.9(2)
N3 Re3 Br11 87.2(2)
N3 Re3 Br14 87.3(2)
N3 Re3 Br16 177.9(2)
Br6 Re4 Br7 87.60(4)
Br6 Re4 Br10 175.47(5)
Br10 Re4 Br7 91.46(4)
Br12 Re4 Br6 90.38(4)
Br12 Re4 Br7 172.30(5)
Br12 Re4 Br10 89.97(4)
Br21 Re4 Br6 92.72(4)
Br21 Re4 Br7 93.98(4)
Br21 Re4 Br10 91.77(5)
Br21 Re4 Br12 93.54(5)
N4 Re4 Br6 87.7(2)
N4 Re4 Br7 86.2(2)
N4 Re4 Br10 87.8(2)
N4 Re4 Br12 86.3(2)
N4 Re4 Br21 179.5(2)
C5 N3 Re3 119.7(7)
C5 N3 C6 117.9(10)
C6 N3 Re3 122.3(8)
C5 N4 Re4 120.2(7)
C5 N4 C8 118.5(10)
C8 N4 Re4 121.3(8)
N4 C5 N3 123.7(10)
N3 C6 C7 121.4(11)
C6 C7 C8 118.0(10)
N4 C8 C7 120.5(10)
C9 N5 C17 110.9(9)
C13 N5 C9 110.2(11)
C13 N5 C17 106.4(10)
C13 N5 C21 112.1(11)
C21 N5 C9 106.7(10)
C21 N5 C17 110.5(11)
C10 C9 N5 116.0(11)
C9 C10 C11 110.7(12)
C12 C11 C10 113.7(13)
N5 C13 C14 116.8(14)
C15 C14 C13 122.0(17)
C14 C15 C16 130(2)
C18 C17 N5 116.7(12)
C19 C18 C17 111.8(15)
C20 C19 C18 119(2)
N5 C21 C22 114.9(12)
C21 C22 C25 107.1(19)
C23 C22 C21 114.4(17)
C24 C23 C22 106(4)
C26 C25 C22 108(4)
C27 N6 C31 110.2(9)
C27 N6 C35 106.0(9)
C31 N6 C35 111.2(9)
C39 N6 C27 110.7(10)
C39 N6 C31 107.8(9)
C39 N6 C35 111.0(9)
C28 C27 N6 116.7(12)
C29 C28 C27 119.3(15)
C28 C29 C30 123.9(19)
C32 C31 N6 115.9(10)
C31 C32 C33 111.5(12)
C32 C33 C34 114.9(14)
N6 C35 C36 113.2(10)
C37 C36 C35 111.2(12)
C38 C37 C36 115.4(12)
N6 C39 C40 116.1(11)
C41 C40 C39 111.8(12)
C42 C41 C40 114.3(14)
C43 N7 C47 109.3(9)
C51 N7 C43 107.4(8)
C51 N7 C47 111.7(9)
C51 N7 C55 111.7(9)
C55 N7 C43 110.4(9)
C55 N7 C47 106.3(8)
C44 C43 N7 117.6(9)
C43 C44 C45 113.3(11)
C46 C45 C44 115.4(12)
C48 C47 N7 114.7(9)
C47 C48 C49 112.9(10)
C50 C49 C48 114.6(12)
N7 C51 C52 116.0(9)
C51 C52 C53 110.9(11)
C54 C53 C52 112.6(13)
C56 C55 N7 117.0(9)
C57 C56 C55 112.2(10)
C56 C57 C58 111.3(12)
C59 N8 C63 112.1(9)
C59 N8 C67 107.9(8)
C59 N8 C71 111.8(9)
C63 N8 C67 109.0(9)
C71 N8 C63 106.0(8)
C71 N8 C67 110.2(9)
N8 C59 C60 115.7(9)
C59 C60 C61 112.0(10)
C62 C61 C60 113.4(11)
N8 C63 C64 117.5(9)
C65 C64 C63 112.3(10)
C64 C65 C66 113.9(12)
C68 C67 N8 117.4(9)
C67 C68 C69 111.8(10)
C70 C69 C68 114.2(12)
C72 C71 N8 115.9(9)
C73 C72 C71 112.0(10)
C74 C73 C72 115.2(12)

loop_
_geom_bond_atom_site_label_1
_geom_bond_atom_site_label_2
_geom_bond_distance
Re1 Br19 2.4893(12)
Re1 Br20 2.4889(12)
Re1 Br22 2.4667(13)
Re1 Br23 2.4987(12)
Re1 Br24 2.4777(12)
Re1 N1 2.197(8)
Re2 Br9 2.4855(12)
Re2 Br15 2.5113(12)
Re2 Br17 2.5056(12)
Re2 Br18 2.4769(12)
Re2 Br25 2.4471(13)
Re2 N2 2.211(9)
N1 C1 1.338(13)
N1 C2 1.361(12)
N2 C1 1.302(13)
N2 C4 1.385(13)
C2 C3 1.345(15)
C3 C4 1.394(15)
Re3 Br5 2.4940(12)
Re3 Br8 2.4915(12)
Re3 Br11 2.4852(13)
Re3 Br14 2.4879(13)
Re3 Br16 2.4652(13)
Re3 N3 2.201(9)
Re4 Br6 2.4778(12)
Re4 Br7 2.5182(12)
Re4 Br10 2.5152(12)
Re4 Br12 2.4762(12)
Re4 Br21 2.4478(13)
Re4 N4 2.208(9)
N3 C5 1.333(13)
N3 C6 1.339(13)
N4 C5 1.320(13)
N4 C8 1.340(13)
C6 C7 1.355(16)
C7 C8 1.377(15)
N5 C9 1.513(14)
N5 C13 1.506(17)
N5 C17 1.519(16)
N5 C21 1.511(17)
C9 C10 1.483(18)
C10 C11 1.524(17)
C11 C12 1.502(18)
C13 C14 1.53(2)
C14 C15 1.31(2)
C15 C16 1.45(2)
C17 C18 1.510(19)
C18 C19 1.49(2)
C19 C20 1.32(2)
C21 C22 1.527(17)
C22 C23 1.44(3)
C22 C25 1.71(4)
C23 C24 1.43(7)
C25 C26 1.53(7)
N6 C27 1.516(15)
N6 C31 1.517(13)
N6 C35 1.520(14)
N6 C39 1.500(15)
C27 C28 1.504(18)
C28 C29 1.37(2)
C29 C30 1.43(2)
C31 C32 1.493(17)
C32 C33 1.502(18)
C33 C34 1.513(19)
C35 C36 1.547(17)
C36 C37 1.503(18)
C37 C38 1.491(18)
C39 C40 1.512(16)
C40 C41 1.503(19)
C41 C42 1.47(2)
N7 C43 1.524(14)
N7 C47 1.533(13)
N7 C51 1.484(14)
N7 C55 1.522(13)
C43 C44 1.476(16)
C44 C45 1.516(17)
C45 C46 1.500(19)
C47 C48 1.516(15)
C48 C49 1.537(15)
C49 C50 1.464(18)
C51 C52 1.516(16)
C52 C53 1.517(18)
C53 C54 1.51(2)
C55 C56 1.519(14)
C56 C57 1.519(16)
C57 C58 1.536(19)
N8 C59 1.482(15)
N8 C63 1.517(13)
N8 C67 1.518(15)
N8 C71 1.510(13)
C59 C60 1.504(17)
C60 C61 1.533(17)
C61 C62 1.503(19)
C63 C64 1.518(14)
C64 C65 1.504(16)
C65 C66 1.509(17)
C67 C68 1.501(17)
C68 C69 1.507(17)
C69 C70 1.49(2)
C71 C72 1.510(15)
C72 C73 1.496(16)
C73 C74 1.483(18)

loop_
_exptl_oxdiff_crystal_face_indexfrac_h
_exptl_oxdiff_crystal_face_indexfrac_k
_exptl_oxdiff_crystal_face_indexfrac_l
_exptl_oxdiff_crystal_face_x
_exptl_oxdiff_crystal_face_y
_exptl_oxdiff_crystal_face_z
0.0002 0.0003 0.9994 -0.0189 -0.0257 -0.0076
-0.9995 0.0003 -0.0009 -0.0347 0.0250 0.0024
4.9972 -0.0017 -0.9948 0.1923 -0.0992 -0.0043
0.0032 -2.9961 4.9961 -0.0816 -0.0977 -0.1745
-0.0013 2.9988 4.9978 -0.1078 -0.1595 0.0984
-0.0039 3.9952 -4.9958 0.0772 0.0874 0.2200
-0.0002 -0.0003 -0.9994 0.0189 0.0257 0.0076
